data_4519035
loop_
_publ_author_name
'Zhang, Zong-Hui'
'Fang, Han'
'Xue, Dong-Xu'
'Bai, Junfeng'

_publ_section_title
;
 Tuning Open Metal Site-Free <b>ncb</b> Type of Metal-Organic Frameworks
 for Simultaneously High Gravimetric and Volumetric Methane Storage
 Working Capacities.
;
_journal_issue 37
_journal_name_full 'ACS applied materials &amp; interfaces'
_journal_page_first 44956
_journal_page_last 44963
_journal_paper_doi 10.1021/acsami.1c13757
_journal_volume 13
_journal_year 2021
_chemical_formula_moiety 'C60 H39 Fe3 N6 O16'
_chemical_formula_sum 'C60 H39 Fe3 N6 O16'
_chemical_formula_weight 1267.52
_space_group_crystal_system cubic
_space_group_IT_number 217
_space_group_name_Hall 'I -4 2 3'
_space_group_name_H-M_alt 'I -4 3 m'
_atom_sites_solution_hydrogens geom
_atom_sites_solution_primary dual
_audit_creation_date 2021-05-15
_audit_creation_method
;
Olex2 1.3
(compiled 2020.11.12 svn.r5f609507 for OlexSys, GUI svn.r6272)
;
_cell_angle_alpha 90
_cell_angle_beta 90
_cell_angle_gamma 90
_cell_formula_units_Z 8
_cell_length_a 32.5991(9)
_cell_length_b 32.5991(9)
_cell_length_c 32.5991(9)
_cell_measurement_reflns_used 5805
_cell_measurement_temperature 243.0
_cell_measurement_theta_max 39.97
_cell_measurement_theta_min 3.32
_cell_volume 34643.1(17)
_computing_cell_refinement 'SAINT v8.37A (Bruker, 2015)'
_computing_data_reduction 'SAINT v8.37A (Bruker, 2015)'
_computing_molecular_graphics 'Olex2 1.3 (Dolomanov et al., 2009)'
_computing_publication_material 'Olex2 1.3 (Dolomanov et al., 2009)'
_computing_structure_refinement 'XL  (Sheldrick, 2008)'
_computing_structure_solution 'SHELXT 2014/5 (Sheldrick, 2014)'
_diffrn_ambient_temperature 243.0
_diffrn_measured_fraction_theta_full 0.998
_diffrn_measured_fraction_theta_max 0.998
_diffrn_measurement_device_type 'Bruker APEX-II CCD'
_diffrn_measurement_method '\f and \w scans'
_diffrn_radiation_type CuK\a
_diffrn_radiation_wavelength 1.54178
_diffrn_reflns_av_R_equivalents 0.0509
_diffrn_reflns_av_unetI/netI 0.0462
_diffrn_reflns_Laue_measured_fraction_full 0.998
_diffrn_reflns_Laue_measured_fraction_max 0.998
_diffrn_reflns_limit_h_max 27
_diffrn_reflns_limit_h_min -17
_diffrn_reflns_limit_k_max 27
_diffrn_reflns_limit_k_min -25
_diffrn_reflns_limit_l_max 27
_diffrn_reflns_limit_l_min -13
_diffrn_reflns_number 16106
_diffrn_reflns_point_group_measured_fraction_full 0.987
_diffrn_reflns_point_group_measured_fraction_max 0.987
_diffrn_reflns_theta_full 39.972
_diffrn_reflns_theta_max 39.972
_diffrn_reflns_theta_min 1.916
_diffrn_source_current 50.0
_diffrn_source_power 2.5
_diffrn_source_voltage 50.0
_diffrn_standards_number 0
_exptl_absorpt_coefficient_mu 2.201
_exptl_absorpt_correction_T_max 0.7479
_exptl_absorpt_correction_T_min 0.4198
_exptl_absorpt_correction_type multi-scan
_exptl_absorpt_process_details
;
SADABS-2016/2 (Bruker,2016/2) was used for absorption correction.
wR2(int) was 0.0904 before and 0.0687 after correction.
The Ratio of minimum to maximum transmission is 0.5743.
The \l/2 correction factor is Not present.
;
_exptl_crystal_colour brown
_exptl_crystal_colour_primary brown
_exptl_crystal_density_diffrn 0.486
_exptl_crystal_description Polyhedron
_exptl_crystal_F_000 5176
_exptl_crystal_size_max 0.08
_exptl_crystal_size_mid 0.08
_exptl_crystal_size_min 0.08
_refine_diff_density_max 0.493
_refine_diff_density_min -0.436
_refine_diff_density_rms 0.057
_refine_ls_abs_structure_details
;
 Flack x determined using 724 quotients [(I+)-(I-)]/[(I+)+(I-)]
 (Parsons, Flack and Wagner, Acta Cryst. B69 (2013) 249-259).
;
_refine_ls_abs_structure_Flack 0.217(17)
_refine_ls_extinction_method none
_refine_ls_goodness_of_fit_ref 1.116
_refine_ls_hydrogen_treatment constr
_refine_ls_matrix_type full
_refine_ls_number_parameters 169
_refine_ls_number_reflns 1945
_refine_ls_number_restraints 266
_refine_ls_restrained_S_all 1.091
_refine_ls_R_factor_all 0.0803
_refine_ls_R_factor_gt 0.0745
_refine_ls_shift/su_max 0.000
_refine_ls_shift/su_mean 0.000
_refine_ls_structure_factor_coef Fsqd
_refine_ls_weighting_details 'w=1/[\s^2^(Fo^2^)+(0.1042P)^2^+249.1832P] where P=(Fo^2^+2Fc^2^)/3'
_refine_ls_weighting_scheme calc
_refine_ls_wR_factor_gt 0.2002
_refine_ls_wR_factor_ref 0.2052
_reflns_Friedel_coverage 0.828
_reflns_Friedel_fraction_full 0.973
_reflns_Friedel_fraction_max 0.973
_reflns_number_gt 1764
_reflns_number_total 1945
_reflns_threshold_expression 'I > 2\s(I)'
_cod_data_source_file am1c13757_si_003.cif
_cod_data_source_block a
_cod_original_cell_volume 34643(3)
_cod_database_code 4519035
_shelx_shelxl_version_number 2014/7
_shelx_space_group_comment
;
The symmetry employed for this shelxl refinement is uniquely defined
by the following loop, which should always be used as a source of
symmetry information in preference to the above space-group names.
They are only intended as comments.
;
_shelx_estimated_absorpt_t_max 0.844
_shelx_estimated_absorpt_t_min 0.844
_olex2_refinement_description
;
1. Restrained distances
 C16-C2 = C2-C10
 1.43 with sigma of 0.02
 N1-C16 = C16-C2
 1.43 with sigma of 0.02
 C9-C5
 1.43 with sigma of 0.001
 N2-C9
 1.43 with sigma of 0.001
 O3-C9
 1.43 with sigma of 0.001
 N2-C10
 1.43 with sigma of 0.001
 C1-C12 = C12-C14
 1.43 with sigma of 0.02
 C6-C14 = C14-C12
 1.43 with sigma of 0.02
 C16-C10
 2.477 with sigma of 0.04
 N1-C2
 2.477 with sigma of 0.04
 C6-C12
 2.477 with sigma of 0.04
 C1-C14
 2.477 with sigma of 0.04
 C9-C11 \\sim C15-C9
 with sigma of 0.02
2. Uiso/Uaniso restraints and constraints
Uanis(C4) \\sim Ueq, Uanis(N1) \\sim Ueq, Uanis(C10) \\sim Ueq, Uanis(C8) \\sim
Ueq, Uanis(C1) \\sim Ueq, Uanis(C6) \\sim Ueq: with sigma of 0.001 and sigma
for terminal atoms of 0.002
Uanis(O2) \\sim Ueq: with sigma of 0.001 and sigma for terminal atoms of 0.002
Uanis(O3) \\sim Ueq: with sigma of 0.01 and sigma for terminal atoms of 0.02
Uanis(C15) \\sim Ueq, Uanis(C11) \\sim Ueq, Uanis(C5) \\sim Ueq, Uanis(C9)
\\sim Ueq, Uanis(C2) \\sim Ueq, Uanis(C16) \\sim Ueq: with sigma of 0.01 and
sigma for terminal atoms of 0.02
Uanis(C13) \\sim Ueq: with sigma of 0.01 and sigma for terminal atoms of 0.02
Uanis(O1) \\sim Ueq: with sigma of 0.01 and sigma for terminal atoms of 0.02
3. Rigid body (RIGU) restrains
 O2, Fe1, O1, O4, N1, C4, C8, C16, C1, C2, C12, C10, C14, N2, C6
 with sigma for 1-2 distances of 0.004 and sigma for 1-3 distances of 0.004
 C10, N2, C9, O3, C5, C15, C7, C13, C3, C11
 with sigma for 1-2 distances of 0.004 and sigma for 1-3 distances of 0.004
4. Others
 Fixed Sof: N2(0.5) H2(0.5) O3(0.5) C9(0.5) C5(0.5) C11(0.5) H11(0.5) C3(0.5)
 H3(0.5) C13(0.5) C7(0.5) H7(0.5) C15(0.5) H15(0.5)
5.a Aromatic/amide H refined with riding coordinates:
 N2(H2), C12(H12), C14(H14), C16(H16), C2(H2A), C11(H11), C3(H3), C7(H7),
 C15(H15)
5.b Fitted hexagon refined as free rotating group:
 C5(C11,C3,C13,C7,C15)
;
_smtbx_masks_void_probe_radius 1.2
_smtbx_masks_void_truncation_radius 1.2
_olex2_submission_special_instructions 'No special instructions were received'

loop_
_space_group_symop_operation_xyz
'x, y, z'
'-x, -y, z'
'-x, y, -z'
'x, -y, -z'
'z, x, y'
'z, -x, -y'
'-z, -x, y'
'-z, x, -y'
'y, z, x'
'-y, z, -x'
'y, -z, -x'
'-y, -z, x'
'y, x, z'
'-y, -x, z'
'y, -x, -z'
'-y, x, -z'
'x, z, y'
'-x, z, -y'
'-x, -z, y'
'x, -z, -y'
'z, y, x'
'z, -y, -x'
'-z, y, -x'
'-z, -y, x'
'x+1/2, y+1/2, z+1/2'
'-x+1/2, -y+1/2, z+1/2'
'-x+1/2, y+1/2, -z+1/2'
'x+1/2, -y+1/2, -z+1/2'
'z+1/2, x+1/2, y+1/2'
'z+1/2, -x+1/2, -y+1/2'
'-z+1/2, -x+1/2, y+1/2'
'-z+1/2, x+1/2, -y+1/2'
'y+1/2, z+1/2, x+1/2'
'-y+1/2, z+1/2, -x+1/2'
'y+1/2, -z+1/2, -x+1/2'
'-y+1/2, -z+1/2, x+1/2'
'y+1/2, x+1/2, z+1/2'
'-y+1/2, -x+1/2, z+1/2'
'y+1/2, -x+1/2, -z+1/2'
'-y+1/2, x+1/2, -z+1/2'
'x+1/2, z+1/2, y+1/2'
'-x+1/2, z+1/2, -y+1/2'
'-x+1/2, -z+1/2, y+1/2'
'x+1/2, -z+1/2, -y+1/2'
'z+1/2, y+1/2, x+1/2'
'z+1/2, -y+1/2, -x+1/2'
'-z+1/2, y+1/2, -x+1/2'
'-z+1/2, -y+1/2, x+1/2'

loop_
_atom_site_label
_atom_site_type_symbol
_atom_site_fract_x
_atom_site_fract_y
_atom_site_fract_z
_atom_site_U_iso_or_equiv
_atom_site_adp_type
_atom_site_occupancy
_atom_site_site_symmetry_order
_atom_site_calc_flag
_atom_site_refinement_flags_posn
_atom_site_refinement_flags_adp
_atom_site_refinement_flags_occupancy
_atom_site_disorder_assembly
_atom_site_disorder_group
Fe1 Fe 0.62807(8) 0.69940(6) 0.30060(6) 0.0231(10) Uani 1 2 d S TU P . .
O1 O 0.6505(3) 0.7593(3) 0.3019(3) 0.061(3) Uani 1 1 d . U . . .
O4 O 0.5995(3) 0.6434(3) 0.2905(3) 0.052(3) Uani 1 1 d . U . . .
O2 O 0.6772(3) 0.6772(3) 0.3228(3) 0.0288(14) Uani 1 6 d S TU P . .
N1 N 0.5738(5) 0.7291(4) 0.2709(4) 0.047(2) Uani 1 2 d DS TU P . .
C1 C 0.5790(4) 0.5790(4) 0.2920(6) 0.036(2) Uani 1 2 d DS TU P . .
C4 C 0.6752(4) 0.7759(5) 0.3248(4) 0.020(2) Uani 1 2 d S TU P . .
C6 C 0.5164(4) 0.5164(4) 0.2902(7) 0.069(2) Uani 1 2 d DS TU P . .
C8 C 0.6114(5) 0.6114(5) 0.2864(6) 0.035(2) Uani 1 2 d S TU P . .
N2 N 0.4627(5) 0.7783(8) 0.2274(8) 0.079(6) Uani 0.5 1 d D U P A -1
H2 H 0.4556 0.8020 0.2372 0.095 Uiso 0.5 1 calc R U P A -1
C10 C 0.5013(6) 0.7611(5) 0.2389(5) 0.090(2) Uani 1 2 d DS TU P . .
C12 C 0.5879(4) 0.5382(4) 0.2893(4) 0.048(4) Uani 1 1 d D U . . .
H12 H 0.6156 0.5308 0.2864 0.058 Uiso 1 1 calc R U . . .
C14 C 0.5576(4) 0.5048(5) 0.2905(7) 0.096(7) Uani 1 1 d D U . . .
H14 H 0.5656 0.4771 0.2914 0.116 Uiso 1 1 calc R U . . .
C16 C 0.5589(5) 0.7121(6) 0.2338(5) 0.097(6) Uani 1 1 d D U . . .
H16 H 0.5712 0.6892 0.2213 0.116 Uiso 1 1 calc R U . . .
C2 C 0.5239(5) 0.7321(5) 0.2166(5) 0.085(5) Uani 1 1 d D U . . .
H2A H 0.5158 0.7256 0.1897 0.103 Uiso 1 1 calc R U . . .
O3 O 0.4509(7) 0.7446(9) 0.1613(6) 0.109(8) Uani 0.5 1 d D U P A -1
C9 C 0.4352(7) 0.7575(8) 0.2001(6) 0.102(8) Uani 0.5 1 d D U P A -1
C5 C 0.4033(5) 0.7865(7) 0.1923(6) 0.088(9) Uani 0.5 1 d DG U P A -1
C11 C 0.3824(7) 0.8031(7) 0.2256(6) 0.092(10) Uani 0.5 1 d DG U P A -1
H11 H 0.3955 0.8052 0.2512 0.111 Uiso 0.5 1 calc R U P A -1
C3 C 0.3422(7) 0.8165(7) 0.2211(7) 0.125(17) Uani 0.5 1 d G U P A -1
H3 H 0.3281 0.8277 0.2436 0.151 Uiso 0.5 1 calc R U P A -1
C13 C 0.3229(5) 0.8134(8) 0.1832(8) 0.084(8) Uani 0.5 1 d G U P A -1
C7 C 0.3437(6) 0.7968(8) 0.1499(6) 0.079(9) Uani 0.5 1 d G U P A -1
H7 H 0.3306 0.7947 0.1243 0.095 Uiso 0.5 1 calc R U P A -1
C15 C 0.3839(6) 0.7834(7) 0.1544(5) 0.082(9) Uani 0.5 1 d DG U P A -1
H15 H 0.3980 0.7722 0.1319 0.099 Uiso 0.5 1 calc R U P A -1

loop_
_atom_site_aniso_label
_atom_site_aniso_U_11
_atom_site_aniso_U_22
_atom_site_aniso_U_33
_atom_site_aniso_U_23
_atom_site_aniso_U_13
_atom_site_aniso_U_12
Fe1 0.0183(18) 0.0255(13) 0.0255(13) 0.0000(16) 0.0005(10) -0.0005(10)
O1 0.065(6) 0.042(5) 0.076(6) 0.017(5) -0.044(6) -0.011(4)
O4 0.013(5) 0.036(5) 0.105(8) 0.001(4) -0.016(5) -0.007(4)
O2 0.0288(14) 0.0288(14) 0.0288(14) 0.0002(8) 0.0002(8) -0.0002(8)
N1 0.047(3) 0.047(2) 0.047(2) 0.0002(14) -0.0005(10) 0.0005(10)
C1 0.036(2) 0.036(2) 0.036(3) 0.0001(10) 0.0001(10) -0.0003(14)
C4 0.020(2) 0.020(3) 0.020(2) 0.0003(10) 0.0002(14) -0.0003(10)
C6 0.069(2) 0.069(2) 0.069(3) -0.0001(10) -0.0001(10) -0.0002(15)
C8 0.035(2) 0.035(2) 0.035(3) -0.0005(10) -0.0005(10) 0.0000(14)
N2 0.077(9) 0.091(16) 0.068(14) 0.009(10) 0.005(9) 0.012(9)
C10 0.090(3) 0.090(2) 0.090(2) -0.0001(15) -0.0002(10) 0.0002(10)
C12 0.050(9) 0.042(7) 0.052(11) -0.009(6) -0.019(7) 0.008(5)
C14 0.067(8) 0.053(9) 0.17(2) -0.001(10) -0.001(8) -0.009(7)
C16 0.087(9) 0.117(11) 0.086(9) -0.016(8) -0.018(7) 0.011(8)
C2 0.082(8) 0.100(9) 0.074(9) -0.005(7) -0.010(7) 0.009(7)
O3 0.088(14) 0.142(18) 0.097(12) -0.008(12) -0.015(10) 0.034(13)
C9 0.098(10) 0.109(13) 0.100(12) -0.002(9) -0.006(8) 0.012(9)
C5 0.081(11) 0.093(14) 0.091(11) 0.001(9) -0.004(8) 0.001(9)
C11 0.083(12) 0.102(15) 0.091(12) 0.000(9) -0.005(9) 0.002(10)
C3 0.091(14) 0.19(4) 0.100(15) -0.019(17) -0.013(11) 0.028(18)
C13 0.078(11) 0.085(14) 0.089(12) 0.012(10) -0.001(9) -0.001(10)
C7 0.073(13) 0.08(2) 0.090(14) 0.010(13) -0.002(10) -0.005(13)
C15 0.076(11) 0.085(15) 0.086(11) 0.002(9) 0.000(8) -0.002(10)

loop_
_atom_type_symbol
_atom_type_description
_atom_type_scat_dispersion_real
_atom_type_scat_dispersion_imag
_atom_type_scat_source
C C 0.0181 0.0091 'International Tables Vol C Tables 4.2.6.8 and 6.1.1.4'
H H 0.0000 0.0000 'International Tables Vol C Tables 4.2.6.8 and 6.1.1.4'
Fe Fe -1.1336 3.1974 'International Tables Vol C Tables 4.2.6.8 and 6.1.1.4'
N N 0.0311 0.0180 'International Tables Vol C Tables 4.2.6.8 and 6.1.1.4'
O O 0.0492 0.0322 'International Tables Vol C Tables 4.2.6.8 and 6.1.1.4'

loop_
_geom_angle_atom_site_label_1
_geom_angle_atom_site_label_2
_geom_angle_atom_site_label_3
_geom_angle
_geom_angle_site_symmetry_1
_geom_angle_site_symmetry_3
_geom_angle_publ_flag
O1 Fe1 O1 85.0(6) . 20_566 ?
O1 Fe1 N1 83.1(4) . . ?
O1 Fe1 N1 83.1(4) 20_566 . ?
O4 Fe1 O1 169.7(4) 20_566 20_566 ?
O4 Fe1 O1 89.5(4) . 20_566 ?
O4 Fe1 O1 89.5(4) 20_566 . ?
O4 Fe1 O1 169.7(4) . . ?
O4 Fe1 O4 94.5(6) 20_566 . ?
O4 Fe1 N1 87.6(4) . . ?
O4 Fe1 N1 87.6(4) 20_566 . ?
O2 Fe1 O1 93.0(5) . 20_566 ?
O2 Fe1 O1 93.0(5) . . ?
O2 Fe1 O4 96.0(5) . . ?
O2 Fe1 O4 96.0(5) . 20_566 ?
O2 Fe1 N1 174.7(8) . . ?
C4 O1 Fe1 131.1(10) . . ?
C8 O4 Fe1 133.0(13) . . ?
Fe1 O2 Fe1 119.77(10) 11_566 8_656 ?
Fe1 O2 Fe1 119.77(10) 8_656 . ?
Fe1 O2 Fe1 119.77(10) 11_566 . ?
C16 N1 Fe1 118.1(9) . . ?
C16 N1 Fe1 118.1(9) 20_566 . ?
C16 N1 C16 123.4(18) 20_566 . ?
C12 C1 C8 121.9(9) . . ?
C12 C1 C8 121.9(9) 13 . ?
C12 C1 C12 114.2(17) . 13 ?
O1 C4 O1 127.3(18) 23_656 . ?
C14 C6 C6 119.3(10) . 2_665 ?
C14 C6 C6 119.3(10) 13 2_665 ?
C14 C6 C14 121(2) . 13 ?
O4 C8 O4 129(2) . 13 ?
O4 C8 C1 113.4(12) 13 . ?
O4 C8 C1 113.4(12) . . ?
C10 N2 H2 119.0 . . ?
C10 N2 C9 122(2) . . ?
C9 N2 H2 119.0 . . ?
C2 C10 N2 126.2(17) . . ?
C2 C10 N2 115.9(14) 20_566 . ?
C2 C10 C2 115.1(19) . 20_566 ?
C1 C12 H12 117.3 . . ?
C1 C12 C14 125.3(14) . . ?
C14 C12 H12 117.3 . . ?
C6 C14 C12 116.5(15) . . ?
C6 C14 H14 121.7 . . ?
C12 C14 H14 121.7 . . ?
N1 C16 H16 122.3 . . ?
N1 C16 C2 115.5(16) . . ?
C2 C16 H16 122.3 . . ?
C10 C2 C16 121.6(16) . . ?
C10 C2 H2A 119.2 . . ?
C16 C2 H2A 119.2 . . ?
O3 C9 N2 118(3) . . ?
C5 C9 N2 104.7(14) . . ?
C5 C9 O3 107.3(16) . . ?
C11 C5 C9 118.3(11) . . ?
C11 C5 C15 120.0 . . ?
C15 C5 C9 116.2(11) . . ?
C5 C11 H11 120.0 . . ?
C3 C11 C5 120.0 . . ?
C3 C11 H11 120.0 . . ?
C11 C3 H3 120.0 . . ?
C13 C3 C11 120.0 . . ?
C13 C3 H3 120.0 . . ?
C7 C13 C3 120.0 . . ?
C13 C7 H7 120.0 . . ?
C13 C7 C15 120.0 . . ?
C15 C7 H7 120.0 . . ?
C5 C15 H15 120.0 . . ?
C7 C15 C5 120.0 . . ?
C7 C15 H15 120.0 . . ?

loop_
_geom_bond_atom_site_label_1
_geom_bond_atom_site_label_2
_geom_bond_distance
_geom_bond_site_symmetry_2
_geom_bond_publ_flag
Fe1 O1 2.086(9) . ?
Fe1 O1 2.086(9) 20_566 ?
Fe1 O4 2.077(9) . ?
Fe1 O4 2.077(9) 20_566 ?
Fe1 O2 1.901(3) . ?
Fe1 N1 2.238(16) . ?
O1 C4 1.225(11) . ?
O4 C8 1.120(11) . ?
O2 Fe1 1.901(3) 11_566 ?
O2 Fe1 1.901(3) 8_656 ?
N1 C16 1.415(16) 20_566 ?
N1 C16 1.416(16) . ?
C1 C8 1.50(3) . ?
C1 C12 1.365(14) . ?
C1 C12 1.365(14) 13 ?
C4 O1 1.224(11) 23_656 ?
C6 C6 1.51(4) 2_665 ?
C6 C14 1.397(16) 13 ?
C6 C14 1.397(16) . ?
C8 O4 1.120(11) 13 ?
N2 H2 0.8700 . ?
N2 C10 1.4300(15) . ?
N2 C9 1.4300(15) . ?
C10 C2 1.401(16) 20_566 ?
C10 C2 1.401(16) . ?
C12 H12 0.9400 . ?
C12 C14 1.469(15) . ?
C14 H14 0.9400 . ?
C16 H16 0.9400 . ?
C16 C2 1.428(15) . ?
C2 H2A 0.9400 . ?
O3 C9 1.4300(15) . ?
C9 C5 1.4301(15) . ?
C5 C11 1.3900 . ?
C5 C15 1.3900 . ?
C11 H11 0.9400 . ?
C11 C3 1.3900 . ?
C3 H3 0.9400 . ?
C3 C13 1.3900 . ?
C13 C7 1.3900 . ?
C7 H7 0.9400 . ?
C7 C15 1.3900 . ?
C15 H15 0.9400 . ?

loop_
_geom_torsion_atom_site_label_1
_geom_torsion_atom_site_label_2
_geom_torsion_atom_site_label_3
_geom_torsion_atom_site_label_4
_geom_torsion
_geom_torsion_site_symmetry_1
_geom_torsion_site_symmetry_2
_geom_torsion_site_symmetry_3
_geom_torsion_site_symmetry_4
_geom_torsion_publ_flag
Fe1 O1 C4 O1 13(3) . . . 23_656 ?
Fe1 O4 C8 O4 8(4) . . . 13 ?
Fe1 O4 C8 C1 163.2(11) . . . . ?
Fe1 N1 C16 C2 179.1(13) . . . . ?
N1 C16 C2 C10 -12(3) . . . . ?
C1 C12 C14 C6 7(3) . . . . ?
C6 C6 C14 C12 178.3(11) 2_665 . . . ?
C8 C1 C12 C14 -174.0(17) . . . . ?
N2 C10 C2 C16 -170(2) . . . . ?
N2 C9 C5 C11 -55(3) . . . . ?
N2 C9 C5 C15 150.9(16) . . . . ?
C10 N2 C9 O3 -54(3) . . . . ?
C10 N2 C9 C5 -173(2) . . . . ?
C12 C1 C8 O4 178.3(17) 13 . . 13 ?
C12 C1 C8 O4 19(3) 13 . . . ?
C12 C1 C8 O4 -178.3(17) . . . . ?
C12 C1 C8 O4 -19(3) . . . 13 ?
C12 C1 C12 C14 -10(3) 13 . . . ?
C14 C6 C14 C12 -3(4) 13 . . . ?
C16 N1 C16 C2 -7(3) 20_566 . . . ?
C2 C10 C2 C16 30(4) 20_566 . . . ?
O3 C9 C5 C11 179(2) . . . . ?
O3 C9 C5 C15 25(3) . . . . ?
C9 N2 C10 C2 -176(2) . . . 20_566 ?
C9 N2 C10 C2 24(4) . . . . ?
C9 C5 C11 C3 -153(2) . . . . ?
C9 C5 C15 C7 153(2) . . . . ?
C5 C11 C3 C13 0.0 . . . . ?
C11 C5 C15 C7 0.0 . . . . ?
C11 C3 C13 C7 0.0 . . . . ?
C3 C13 C7 C15 0.0 . . . . ?
C13 C7 C15 C5 0.0 . . . . ?
C15 C5 C11 C3 0.0 . . . . ?

loop_
_smtbx_masks_void_nr
_smtbx_masks_void_average_x
_smtbx_masks_void_average_y
_smtbx_masks_void_average_z
_smtbx_masks_void_volume
_smtbx_masks_void_count_electrons
_smtbx_masks_void_content
1 -0.375 -0.476 -0.579 25410.6 5182.6 ?
